data_4079769
loop_
_publ_author_name
'Spokoyny, Alexander M.'
'Lewis, Calvin D.'
'Teverovskiy, Georgiy'
'Buchwald, Stephen L.'

_publ_section_title
;
 Extremely Electron-Rich, Boron-Functionalized, Icosahedral
 Carborane-Based Phosphinoboranes.
;
_journal_issue 24
_journal_name_full Organometallics
_journal_page_first 8478
_journal_page_last 8481
_journal_paper_doi 10.1021/om301116x
_journal_volume 31
_journal_year 2012
_chemical_formula_sum 'C8 H28 B11 P'
_chemical_formula_weight 274.18
_chemical_name_systematic
; 
 ? 
;
_space_group_IT_number 14
_symmetry_cell_setting monoclinic
_symmetry_space_group_name_Hall '-P 2ybc'
_symmetry_space_group_name_H-M 'P 1 21/c 1'
_atom_sites_solution_hydrogens geom
_atom_sites_solution_primary direct
_atom_sites_solution_secondary difmap
_audit_creation_method SHELXL-97
_cell_angle_alpha 90.00
_cell_angle_beta 92.408(3)
_cell_angle_gamma 90.00
_cell_formula_units_Z 4
_cell_length_a 12.652(2)
_cell_length_b 9.6243(16)
_cell_length_c 13.932(2)
_cell_measurement_reflns_used 9219
_cell_measurement_temperature 100(2)
_cell_measurement_theta_max 31.48
_cell_measurement_theta_min 2.57
_cell_volume 1695.0(5)
_computing_cell_refinement 'SAINT 7.46A (Bruker-AXS, 2011)'
_computing_data_collection 'APEX2 v2011.4.0 (Bruker-AXS, 2011)'
_computing_data_reduction 'SAINT 7.46A (Bruker-AXS, 2011)'
_computing_molecular_graphics 'Bruker SHELXTL'
_computing_publication_material 'Bruker SHELXTL'
_computing_structure_refinement 'SHELXL-97 (Sheldrick, 2008)'
_computing_structure_solution 'SHELXS-97 (Sheldrick, 2008)'
_diffrn_ambient_temperature 100(2)
_diffrn_detector_area_resol_mean 8.3
_diffrn_measured_fraction_theta_full 0.999
_diffrn_measured_fraction_theta_max 0.999
_diffrn_measurement_device_type 'Bruker Smart APEX2 CCD'
_diffrn_measurement_method '\f and \w scans'
_diffrn_radiation_monochromator 'Incoatech I\mS multilayer optics'
_diffrn_radiation_source 'I\mS micro-focus sealed tube'
_diffrn_radiation_type MoK\a
_diffrn_radiation_wavelength 0.71073
_diffrn_reflns_av_R_equivalents 0.0352
_diffrn_reflns_av_sigmaI/netI 0.0163
_diffrn_reflns_limit_h_max 18
_diffrn_reflns_limit_h_min -18
_diffrn_reflns_limit_k_max 13
_diffrn_reflns_limit_k_min -13
_diffrn_reflns_limit_l_max 20
_diffrn_reflns_limit_l_min -20
_diffrn_reflns_number 59270
_diffrn_reflns_theta_full 30.99
_diffrn_reflns_theta_max 30.99
_diffrn_reflns_theta_min 1.61
_exptl_absorpt_coefficient_mu 0.140
_exptl_absorpt_correction_T_max 0.9930
_exptl_absorpt_correction_T_min 0.9334
_exptl_absorpt_correction_type multi-scan
_exptl_absorpt_process_details 'SADABS (Sheldrick, 2009)'
_exptl_crystal_colour colourless
_exptl_crystal_density_diffrn 1.075
_exptl_crystal_density_method 'not measured'
_exptl_crystal_description needle
_exptl_crystal_F_000 584
_exptl_crystal_size_max 0.50
_exptl_crystal_size_mid 0.10
_exptl_crystal_size_min 0.05
_refine_diff_density_max 0.378
_refine_diff_density_min -0.238
_refine_diff_density_rms 0.044
_refine_ls_extinction_method none
_refine_ls_goodness_of_fit_ref 1.047
_refine_ls_hydrogen_treatment mixed
_refine_ls_matrix_type full
_refine_ls_number_parameters 194
_refine_ls_number_reflns 5396
_refine_ls_number_restraints 6
_refine_ls_restrained_S_all 1.047
_refine_ls_R_factor_all 0.0348
_refine_ls_R_factor_gt 0.0304
_refine_ls_shift/su_max 0.002
_refine_ls_shift/su_mean 0.000
_refine_ls_structure_factor_coef Fsqd
_refine_ls_weighting_details 'calc w=1/[\s^2^(Fo^2^)+(0.0495P)^2^+0.4305P] where P=(Fo^2^+2Fc^2^)/3'
_refine_ls_weighting_scheme calc
_refine_ls_wR_factor_gt 0.0869
_refine_ls_wR_factor_ref 0.0908
_reflns_number_gt 4858
_reflns_number_total 5396
_reflns_threshold_expression >2sigma(I)
_cod_data_source_file om301116x_si_002.cif
_cod_data_source_block 5d
_cod_depositor_comments
;
The following automatic conversions were performed:

'_symmetry_cell_setting' value 'Monoclinic' changed to 'monoclinic'
according to /home/saulius/struct/CIF-dictionaries/cif_core.dic
dictionary named 'cif_core.dic' version 2.4.2 from 2011-04-26.

Automatic conversion script
Id: cif_fix_values 1891 2012-01-12 08:04:46Z andrius 

 Adding full bibliography for 4079767--4079771.cif.
;
_cod_original_cell_volume 1694.9(5)
_cod_original_sg_symbol_H-M P2(1)/c
_cod_database_code 4079769

loop_
_symmetry_equiv_pos_as_xyz
'x, y, z'
'-x, y+1/2, -z+1/2'
'-x, -y, -z'
'x, -y-1/2, z-1/2'

loop_
_atom_site_label
_atom_site_type_symbol
_atom_site_fract_x
_atom_site_fract_y
_atom_site_fract_z
_atom_site_U_iso_or_equiv
_atom_site_adp_type
_atom_site_occupancy
_atom_site_symmetry_multiplicity
_atom_site_calc_flag
_atom_site_refinement_flags
P1 P 0.199595(15) 1.04589(2) 0.835927(13) 0.01238(6) Uani 1 1 d .
C11 C 0.07678(6) 1.02693(8) 0.76076(6) 0.01640(14) Uani 1 1 d .
H11 H 0.0405 1.1192 0.7621 0.020 Uiso 1 1 calc R
C12 C -0.00122(6) 0.92173(9) 0.79977(7) 0.02150(16) Uani 1 1 d .
H12A H -0.0679 0.9258 0.7614 0.032 Uiso 1 1 calc R
H12B H -0.0145 0.9439 0.8669 0.032 Uiso 1 1 calc R
H12C H 0.0287 0.8281 0.7960 0.032 Uiso 1 1 calc R
C13 C 0.09977(7) 0.99928(10) 0.65512(6) 0.02223(17) Uani 1 1 d .
H13A H 0.1320 0.9072 0.6492 0.033 Uiso 1 1 calc R
H13B H 0.1485 1.0702 0.6326 0.033 Uiso 1 1 calc R
H13C H 0.0335 1.0027 0.6161 0.033 Uiso 1 1 calc R
C14 C 0.15641(7) 1.10064(8) 0.95570(6) 0.01776(15) Uani 1 1 d .
H14 H 0.1278 1.0175 0.9890 0.021 Uiso 1 1 calc R
C15 C 0.06926(8) 1.21173(9) 0.94794(7) 0.02453(18) Uani 1 1 d .
H15A H 0.0543 1.2458 1.0123 0.037 Uiso 1 1 calc R
H15B H 0.0049 1.1711 0.9181 0.037 Uiso 1 1 calc R
H15C H 0.0929 1.2892 0.9085 0.037 Uiso 1 1 calc R
C16 C 0.25093(8) 1.15733(10) 1.01659(6) 0.02477(18) Uani 1 1 d .
H16A H 0.2718 1.2479 0.9914 0.037 Uiso 1 1 calc R
H16B H 0.3105 1.0925 1.0138 0.037 Uiso 1 1 calc R
H16C H 0.2308 1.1677 1.0834 0.037 Uiso 1 1 calc R
B11 B 0.28598(7) 1.18775(10) 0.77925(7) 0.01868(16) Uani 1 1 d D
H11A H 0.3100(9) 1.1452(13) 0.7082(7) 0.028 Uiso 1 1 d D
H11B H 0.2318(9) 1.2804(12) 0.7688(8) 0.028 Uiso 1 1 d D
H11C H 0.3550(9) 1.2084(13) 0.8290(8) 0.028 Uiso 1 1 d D
B1 B 0.27071(6) 0.86766(9) 0.85347(6) 0.01359(15) Uani 1 1 d .
B2 B 0.36849(8) 0.82118(11) 0.77071(7) 0.02346(19) Uani 1 1 d .
H2 H 0.3849 0.8866 0.7065 0.028 Uiso 1 1 calc R
B3 B 0.25239(8) 0.71906(10) 0.77753(7) 0.02129(18) Uani 1 1 d .
H3 H 0.1901 0.7154 0.7181 0.026 Uiso 1 1 calc R
B4 B 0.21954(7) 0.70936(9) 0.90085(7) 0.01785(16) Uani 1 1 d .
H4 H 0.1354 0.6997 0.9220 0.021 Uiso 1 1 calc R
B5 B 0.31440(8) 0.80523(10) 0.97039(6) 0.01826(16) Uani 1 1 d .
H5 H 0.2933 0.8606 1.0377 0.022 Uiso 1 1 calc R
B6 B 0.40720(7) 0.87443(11) 0.88997(7) 0.02168(18) Uani 1 1 d .
H6 H 0.4493 0.9753 0.9039 0.026 Uiso 1 1 calc R
B7 B 0.37700(10) 0.63805(12) 0.76717(7) 0.0301(2) Uani 1 1 d .
H7 H 0.3982 0.5818 0.7003 0.036 Uiso 1 1 calc R
B8 B 0.32373(8) 0.62079(10) 0.96554(7) 0.02002(17) Uani 1 1 d .
H8 H 0.3083 0.5529 1.0287 0.024 Uiso 1 1 calc R
B9 B 0.43937(8) 0.72368(11) 0.95908(8) 0.0246(2) Uani 1 1 d .
H9 H 0.5022 0.7259 1.0181 0.030 Uiso 1 1 calc R
B10 B 0.42069(9) 0.57776(12) 0.88313(8) 0.0257(2) Uani 1 1 d .
H10 H 0.4705 0.4821 0.8921 0.031 Uiso 1 1 calc R
C1 C 0.46137(7) 0.73147(11) 0.83893(7) 0.0286(2) Uani 1 1 d .
H1 H 0.5365 0.7378 0.8198 0.034 Uiso 1 1 calc R
C2 C 0.29059(7) 0.58099(9) 0.84850(6) 0.02240(17) Uani 1 1 d .
H2A H 0.2547 0.4900 0.8355 0.027 Uiso 1 1 calc R

loop_
_atom_site_aniso_label
_atom_site_aniso_U_11
_atom_site_aniso_U_22
_atom_site_aniso_U_33
_atom_site_aniso_U_23
_atom_site_aniso_U_13
_atom_site_aniso_U_12
P1 0.01223(10) 0.01119(10) 0.01376(9) 0.00008(6) 0.00102(6) -0.00047(6)
C11 0.0135(3) 0.0154(3) 0.0201(3) 0.0014(3) -0.0015(3) 0.0001(3)
C12 0.0150(3) 0.0210(4) 0.0284(4) 0.0008(3) 0.0001(3) -0.0040(3)
C13 0.0238(4) 0.0242(4) 0.0182(3) 0.0022(3) -0.0044(3) -0.0025(3)
C14 0.0221(4) 0.0146(3) 0.0169(3) -0.0016(3) 0.0044(3) 0.0009(3)
C15 0.0282(4) 0.0191(4) 0.0269(4) -0.0027(3) 0.0080(3) 0.0058(3)
C16 0.0333(5) 0.0210(4) 0.0198(4) -0.0058(3) -0.0020(3) -0.0008(3)
B11 0.0179(4) 0.0168(4) 0.0214(4) 0.0029(3) 0.0012(3) -0.0043(3)
B1 0.0131(3) 0.0142(4) 0.0135(3) 0.0007(3) 0.0014(3) 0.0010(3)
B2 0.0230(4) 0.0276(5) 0.0205(4) 0.0078(3) 0.0092(3) 0.0112(4)
B3 0.0281(5) 0.0174(4) 0.0180(4) -0.0027(3) -0.0030(3) 0.0075(3)
B4 0.0170(4) 0.0138(4) 0.0230(4) 0.0016(3) 0.0030(3) 0.0008(3)
B5 0.0226(4) 0.0175(4) 0.0146(3) 0.0025(3) 0.0001(3) 0.0008(3)
B6 0.0144(4) 0.0228(4) 0.0276(4) 0.0086(4) -0.0012(3) 0.0000(3)
B7 0.0409(6) 0.0292(5) 0.0207(4) 0.0022(4) 0.0085(4) 0.0200(5)
B8 0.0230(4) 0.0179(4) 0.0193(4) 0.0045(3) 0.0026(3) 0.0037(3)
B9 0.0196(4) 0.0258(5) 0.0280(5) 0.0091(4) -0.0040(3) 0.0032(4)
B10 0.0257(5) 0.0254(5) 0.0263(5) 0.0066(4) 0.0049(4) 0.0124(4)
C1 0.0183(4) 0.0344(5) 0.0340(5) 0.0148(4) 0.0101(3) 0.0119(4)
C2 0.0280(4) 0.0157(4) 0.0233(4) -0.0016(3) -0.0014(3) 0.0064(3)

loop_
_atom_type_symbol
_atom_type_description
_atom_type_scat_dispersion_real
_atom_type_scat_dispersion_imag
_atom_type_scat_source
C C 0.0033 0.0016 'International Tables Vol C Tables 4.2.6.8 and 6.1.1.4'
H H 0.0000 0.0000 'International Tables Vol C Tables 4.2.6.8 and 6.1.1.4'
B B 0.0013 0.0007 'International Tables Vol C Tables 4.2.6.8 and 6.1.1.4'
P P 0.1023 0.0942 'International Tables Vol C Tables 4.2.6.8 and 6.1.1.4'

loop_
_geom_angle_atom_site_label_1
_geom_angle_atom_site_label_2
_geom_angle_atom_site_label_3
_geom_angle
C11 P1 C14 105.42(4)
C11 P1 B11 108.31(4)
C14 P1 B11 111.04(4)
C11 P1 B1 110.95(4)
C14 P1 B1 106.82(4)
B11 P1 B1 113.97(4)
C12 C11 C13 112.14(7)
C12 C11 P1 113.84(6)
C13 C11 P1 111.84(6)
C12 C11 H11 106.1
C13 C11 H11 106.1
P1 C11 H11 106.1
C11 C12 H12A 109.5
C11 C12 H12B 109.5
H12A C12 H12B 109.5
C11 C12 H12C 109.5
H12A C12 H12C 109.5
H12B C12 H12C 109.5
C11 C13 H13A 109.5
C11 C13 H13B 109.5
H13A C13 H13B 109.5
C11 C13 H13C 109.5
H13A C13 H13C 109.5
H13B C13 H13C 109.5
C15 C14 C16 109.34(7)
C15 C14 P1 111.85(6)
C16 C14 P1 110.23(6)
C15 C14 H14 108.4
C16 C14 H14 108.4
P1 C14 H14 108.4
C14 C15 H15A 109.5
C14 C15 H15B 109.5
H15A C15 H15B 109.5
C14 C15 H15C 109.5
H15A C15 H15C 109.5
H15B C15 H15C 109.5
C14 C16 H16A 109.5
C14 C16 H16B 109.5
H16A C16 H16B 109.5
C14 C16 H16C 109.5
H16A C16 H16C 109.5
H16B C16 H16C 109.5
P1 B11 H11A 106.2(7)
P1 B11 H11B 105.0(6)
H11A B11 H11B 111.0(8)
P1 B11 H11C 108.3(7)
H11A B11 H11C 112.4(8)
H11B B11 H11C 113.3(8)
B6 B1 B2 60.20(6)
B6 B1 B3 107.35(6)
B2 B1 B3 59.54(6)
B6 B1 B4 106.67(6)
B2 B1 B4 107.22(6)
B3 B1 B4 59.88(5)
B6 B1 B5 59.79(5)
B2 B1 B5 107.83(6)
B3 B1 B5 107.19(6)
B4 B1 B5 59.01(5)
B6 B1 P1 116.16(6)
B2 B1 P1 117.98(5)
B3 B1 P1 125.62(5)
B4 B1 P1 128.52(6)
B5 B1 P1 121.99(5)
C1 B2 B7 58.10(6)
C1 B2 B3 103.97(7)
B7 B2 B3 60.01(6)
C1 B2 B1 104.24(6)
B7 B2 B1 108.24(7)
B3 B2 B1 60.37(5)
C1 B2 B6 58.27(6)
B7 B2 B6 107.30(7)
B3 B2 B6 107.72(6)
B1 B2 B6 59.83(5)
C1 B2 H2 125.5
B7 B2 H2 121.7
B3 B2 H2 122.4
B1 B2 H2 122.2
B6 B2 H2 121.9
C2 B3 B7 58.33(6)
C2 B3 B2 104.27(7)
B7 B3 B2 59.81(6)
C2 B3 B4 58.41(5)
B7 B3 B4 107.41(7)
B2 B3 B4 107.88(7)
C2 B3 B1 104.62(6)
B7 B3 B1 107.87(7)
B2 B3 B1 60.09(5)
B4 B3 B1 60.17(5)
C2 B3 H3 125.1
B7 B3 H3 121.8
B2 B3 H3 122.5
B4 B3 H3 121.7
B1 B3 H3 122.2
C2 B4 B5 104.70(7)
C2 B4 B8 58.60(5)
B5 B4 B8 60.16(5)
C2 B4 B3 58.65(5)
B5 B4 B3 108.62(7)
B8 B4 B3 108.31(6)
C2 B4 B1 104.64(6)
B5 B4 B1 60.75(5)
B8 B4 B1 108.78(6)
B3 B4 B1 59.95(5)
C2 B4 H4 125.1
B5 B4 H4 121.9
B8 B4 H4 121.2
B3 B4 H4 121.3
B1 B4 H4 122.0
B4 B5 B9 107.84(7)
B4 B5 B8 60.26(5)
B9 B5 B8 59.73(6)
B4 B5 B6 107.44(6)
B9 B5 B6 59.90(6)
B8 B5 B6 107.56(7)
B4 B5 B1 60.24(5)
B9 B5 B1 107.90(6)
B8 B5 B1 108.45(6)
B6 B5 B1 59.54(5)
B4 B5 H5 121.7
B9 B5 H5 121.9
B8 B5 H5 121.6
B6 B5 H5 122.3
B1 B5 H5 121.6
C1 B6 B9 58.73(6)
C1 B6 B1 104.67(7)
B9 B6 B1 108.77(7)
C1 B6 B5 104.30(7)
B9 B6 B5 59.85(6)
B1 B6 B5 60.67(5)
C1 B6 B2 58.69(6)
B9 B6 B2 108.47(8)
B1 B6 B2 59.97(5)
B5 B6 B2 108.34(7)
C1 B6 H6 125.1
B9 B6 H6 121.1
B1 B6 H6 121.9
B5 B6 H6 122.3
B2 B6 H6 121.3
C1 B7 C2 100.69(7)
C1 B7 B2 59.37(6)
C2 B7 B2 105.20(7)
C1 B7 B3 105.06(7)
C2 B7 B3 59.18(6)
B2 B7 B3 60.18(6)
C1 B7 B10 58.20(6)
C2 B7 B10 58.26(6)
B2 B7 B10 108.44(8)
B3 B7 B10 108.23(7)
C1 B7 H7 125.6
C2 B7 H7 125.6
B2 B7 H7 121.5
B3 B7 H7 121.7
B10 B7 H7 121.4
C2 B8 B10 58.41(6)
C2 B8 B9 104.28(7)
B10 B8 B9 60.00(6)
C2 B8 B5 104.22(6)
B10 B8 B5 107.92(7)
B9 B8 B5 60.07(6)
C2 B8 B4 58.57(5)
B10 B8 B4 107.63(7)
B9 B8 B4 107.56(7)
B5 B8 B4 59.57(5)
C2 B8 H8 125.1
B10 B8 H8 121.6
B9 B8 H8 122.5
B5 B8 H8 122.5
B4 B8 H8 121.8
C1 B9 B10 58.14(6)
C1 B9 B8 104.06(7)
B10 B9 B8 59.78(6)
C1 B9 B5 104.43(6)
B10 B9 B5 107.86(7)
B8 B9 B5 60.20(6)
C1 B9 B6 58.49(6)
B10 B9 B6 107.58(7)
B8 B9 B6 108.22(7)
B5 B9 B6 60.26(5)
C1 B9 H9 125.3
B10 B9 H9 121.8
B8 B9 H9 122.4
B5 B9 H9 122.2
B6 B9 H9 121.4
C1 B10 C2 100.78(7)
C1 B10 B8 105.20(7)
C2 B10 B8 59.19(6)
C1 B10 B9 59.20(6)
C2 B10 B9 105.03(7)
B8 B10 B9 60.21(6)
C1 B10 B7 58.18(7)
C2 B10 B7 58.39(6)
B8 B10 B7 108.41(7)
B9 B10 B7 108.21(8)
C1 B10 H10 125.6
C2 B10 H10 125.6
B8 B10 H10 121.6
B9 B10 H10 121.7
B7 B10 H10 121.4
B7 C1 B10 63.62(7)
B7 C1 B6 114.89(7)
B10 C1 B6 114.84(7)
B7 C1 B9 115.52(8)
B10 C1 B9 62.65(6)
B6 C1 B9 62.77(6)
B7 C1 B2 62.53(6)
B10 C1 B2 115.51(8)
B6 C1 B2 63.04(6)
B9 C1 B2 115.41(7)
B7 C1 H1 117.3
B10 C1 H1 117.2
B6 C1 H1 117.7
B9 C1 H1 117.4
B2 C1 H1 117.3
B10 C2 B7 63.35(6)
B10 C2 B4 114.42(7)
B7 C2 B4 114.56(7)
B10 C2 B8 62.40(6)
B7 C2 B8 115.14(8)
B4 C2 B8 62.83(5)
B10 C2 B3 115.16(7)
B7 C2 B3 62.50(6)
B4 C2 B3 62.94(5)
B8 C2 B3 115.36(7)
B10 C2 H2A 117.6
B7 C2 H2A 117.5
B4 C2 H2A 117.9
B8 C2 H2A 117.4
B3 C2 H2A 117.4

loop_
_geom_bond_atom_site_label_1
_geom_bond_atom_site_label_2
_geom_bond_distance
P1 C11 1.8460(8)
P1 C14 1.8540(8)
P1 B11 1.9377(9)
P1 B1 1.9476(9)
C11 C12 1.5295(12)
C11 C13 1.5354(12)
C11 H11 1.0000
C12 H12A 0.9800
C12 H12B 0.9800
C12 H12C 0.9800
C13 H13A 0.9800
C13 H13B 0.9800
C13 H13C 0.9800
C14 C15 1.5364(12)
C14 C16 1.5368(12)
C14 H14 1.0000
C15 H15A 0.9800
C15 H15B 0.9800
C15 H15C 0.9800
C16 H16A 0.9800
C16 H16B 0.9800
C16 H16C 0.9800
B11 H11A 1.124(10)
B11 H11B 1.131(10)
B11 H11C 1.110(10)
B1 B6 1.7808(13)
B1 B2 1.7832(12)
B1 B3 1.7882(13)
B1 B4 1.7921(13)
B1 B5 1.8012(12)
B2 C1 1.7133(13)
B2 B7 1.7666(16)
B2 B3 1.7732(16)
B2 B6 1.7874(15)
B2 H2 1.1200
B3 C2 1.7138(13)
B3 B7 1.7701(15)
B3 B4 1.7870(14)
B3 H3 1.1200
B4 C2 1.7093(13)
B4 B5 1.7699(14)
B4 B8 1.7822(13)
B4 H4 1.1200
B5 B9 1.7781(14)
B5 B8 1.7805(14)
B5 B6 1.7854(14)
B5 H5 1.1200
B6 C1 1.7057(15)
B6 B9 1.7790(14)
B6 H6 1.1200
B7 C1 1.6905(18)
B7 C2 1.6984(15)
B7 B10 1.7824(15)
B7 H7 1.1200
B8 C2 1.7099(13)
B8 B10 1.7644(14)
B8 B9 1.7720(15)
B8 H8 1.1200
B9 C1 1.7101(15)
B9 B10 1.7683(17)
B9 H9 1.1200
B10 C1 1.6909(15)
B10 C2 1.6959(14)
B10 H10 1.1200
C1 H1 1.0001
C2 H2A 1.0001
